data_7219509
loop_
_publ_author_name
'\/Dor\/devi\'c, Tamara'
'Wittwer, Astrid'
'Jaglicic, Zvonko'
'Djerdj, Igor'

_publ_section_title
;
 Hydrothermal synthesis of single crystal CoAs2O4 and NiAs2O4 compounds
 and their magnetic properties
;
_journal_name_full 'RSC Adv.'
_journal_paper_doi 10.1039/C4RA16122J
_journal_year 2015
_chemical_formula_sum 'As2 Co O4'
_chemical_formula_weight 272.77
_chemical_name_systematic
;
 ?
;
_space_group_crystal_system tetragonal
_space_group_IT_number 135
_space_group_name_Hall '-P 4c 2ab'
_space_group_name_H-M_alt 'P 42/m b c'
_symmetry_space_group_name_Hall '-P 4c 2ab'
_symmetry_space_group_name_H-M 'P 42/m b c'
_audit_creation_method SHELXL-2013
_cell_angle_alpha 90
_cell_angle_beta 90
_cell_angle_gamma 90
_cell_formula_units_Z 4
_cell_length_a 8.34530(10)
_cell_length_b 8.34530(10)
_cell_length_c 5.62010(10)
_cell_measurement_temperature 293(2)
_cell_volume 391.406(10)
_computing_structure_refinement 'SHELXL-2013 (Sheldrick, 2013)'
_diffrn_ambient_temperature 293(2)
_diffrn_measured_fraction_theta_full 1.000
_diffrn_measured_fraction_theta_max 0.998
_diffrn_radiation_type MoK\a
_diffrn_radiation_wavelength 0.71073
_diffrn_reflns_av_R_equivalents 0.0418
_diffrn_reflns_av_unetI/netI 0.0260
_diffrn_reflns_Laue_measured_fraction_full 1.000
_diffrn_reflns_Laue_measured_fraction_max 0.998
_diffrn_reflns_limit_h_max 16
_diffrn_reflns_limit_h_min -15
_diffrn_reflns_limit_k_max 16
_diffrn_reflns_limit_k_min -16
_diffrn_reflns_limit_l_max 9
_diffrn_reflns_limit_l_min -10
_diffrn_reflns_number 11599
_diffrn_reflns_point_group_measured_fraction_full 1.000
_diffrn_reflns_point_group_measured_fraction_max 0.998
_diffrn_reflns_theta_full 25.242
_diffrn_reflns_theta_max 44.387
_diffrn_reflns_theta_min 3.452
_exptl_absorpt_coefficient_mu 21.032
_exptl_absorpt_correction_type multi-scan
_exptl_absorpt_process_details 'Bruker-Nonius, 2000'
_exptl_crystal_colour 'dark pink'
_exptl_crystal_density_diffrn 4.629
_exptl_crystal_description 'elongated prismatic'
_exptl_crystal_F_000 500
_exptl_crystal_size_max 0.170
_exptl_crystal_size_mid 0.020
_exptl_crystal_size_min 0.020
_exptl_transmission_factor_max 0.749
_exptl_transmission_factor_min 0.397
_refine_diff_density_max 1.088
_refine_diff_density_min -1.022
_refine_diff_density_rms 0.248
_refine_ls_extinction_coef 0.0159(8)
_refine_ls_extinction_expression Fc^*^=kFc[1+0.001xFc^2^\l^3^/sin(2\q)]^-1/4^
_refine_ls_extinction_method SHELXL
_refine_ls_goodness_of_fit_ref 1.079
_refine_ls_hydrogen_treatment undef
_refine_ls_matrix_type full
_refine_ls_number_parameters 22
_refine_ls_number_reflns 838
_refine_ls_number_restraints 0
_refine_ls_restrained_S_all 1.079
_refine_ls_R_factor_all 0.0306
_refine_ls_R_factor_gt 0.0229
_refine_ls_shift/su_max 0.001
_refine_ls_shift/su_mean 0.000
_refine_ls_structure_factor_coef Fsqd
_refine_ls_weighting_details 'w=1/[\s^2^(Fo^2^)+(0.0197P)^2^+0.1338P] where P=(Fo^2^+2Fc^2^)/3'
_refine_ls_weighting_scheme calc
_refine_ls_wR_factor_gt 0.0440
_refine_ls_wR_factor_ref 0.0455
_reflns_Friedel_coverage 0.000
_reflns_number_gt 719
_reflns_number_total 838
_reflns_threshold_expression 'I > 2\s(I)'
_cod_data_source_file c4ra16122j1.cif
_cod_data_source_block shelxl
_cod_original_cell_volume 391.406(12)
_cod_database_code 7219509
_shelx_space_group_comment
;
The symmetry employed for this shelxl refinement is uniquely defined
by the following loop, which should always be used as a source of
symmetry information in preference to the above space-group names.
They are only intended as comments.
;
_shelx_estimated_absorpt_t_min 0.124
_shelx_estimated_absorpt_t_max 0.678
_shelxl_version_number 2013-4

loop_
_space_group_symop_operation_xyz
'x, y, z'
'-x, -y, z'
'-y, x, z+1/2'
'y, -x, z+1/2'
'-x+1/2, y+1/2, -z'
'x+1/2, -y+1/2, -z'
'y+1/2, x+1/2, -z+1/2'
'-y+1/2, -x+1/2, -z+1/2'
'-x, -y, -z'
'x, y, -z'
'y, -x, -z-1/2'
'-y, x, -z-1/2'
'x-1/2, -y-1/2, z'
'-x-1/2, y-1/2, z'
'-y-1/2, -x-1/2, z-1/2'
'y-1/2, x-1/2, z-1/2'

loop_
_atom_site_label
_atom_site_type_symbol
_atom_site_fract_x
_atom_site_fract_y
_atom_site_fract_z
_atom_site_U_iso_or_equiv
_atom_site_adp_type
_atom_site_occupancy
_atom_site_site_symmetry_order
_atom_site_calc_flag
_atom_site_refinement_flags_posn
_atom_site_refinement_flags_adp
_atom_site_refinement_flags_occupancy
Co Co 0.0000 0.5000 0.2500 0.00673(7) Uani 1 4 d S T P
As As 0.18756(2) 0.17182(2) 0.0000 0.00773(6) Uani 1 2 d S T P
O1 O 0.18450(9) 0.31550(9) 0.2500 0.0127(2) Uani 1 2 d S T P
O2 O 0.10790(13) 0.63861(12) 0.0000 0.0090(2) Uani 1 2 d S T P

loop_
_atom_site_aniso_label
_atom_site_aniso_U_11
_atom_site_aniso_U_22
_atom_site_aniso_U_33
_atom_site_aniso_U_23
_atom_site_aniso_U_13
_atom_site_aniso_U_12
Co 0.00765(8) 0.00765(8) 0.00487(15) 0.000 0.000 -0.00130(7)
As 0.00789(7) 0.00768(7) 0.00763(10) 0.000 0.000 0.00115(4)
O1 0.0151(3) 0.0151(3) 0.0078(6) -0.0026(3) -0.0026(3) 0.0084(3)
O2 0.0084(4) 0.0114(4) 0.0071(5) 0.000 0.000 -0.0038(3)

loop_
_atom_type_symbol
_atom_type_description
_atom_type_scat_dispersion_real
_atom_type_scat_dispersion_imag
_atom_type_scat_source
O O 0.0106 0.0060 'International Tables Vol C Tables 4.2.6.8 and 6.1.1.4'
Co Co 0.3494 0.9721 'International Tables Vol C Tables 4.2.6.8 and 6.1.1.4'
As As 0.0499 2.0058 'International Tables Vol C Tables 4.2.6.8 and 6.1.1.4'

loop_
_geom_angle_atom_site_label_1
_geom_angle_atom_site_label_2
_geom_angle_atom_site_label_3
_geom_angle
_geom_angle_site_symmetry_1
_geom_angle_site_symmetry_3
O2 Co O2 88.48(4) . 7_455
O2 Co O2 92.43(4) . 9_565
O2 Co O2 169.76(6) 7_455 9_565
O2 Co O2 169.76(6) . 15_666
O2 Co O2 92.43(4) 7_455 15_666
O2 Co O2 88.48(4) 9_565 15_666
O2 Co O1 95.12(3) . .
O2 Co O1 84.88(3) 7_455 .
O2 Co O1 84.88(3) 9_565 .
O2 Co O1 95.12(3) 15_666 .
O2 Co O1 84.88(3) . 2_565
O2 Co O1 95.12(3) 7_455 2_565
O2 Co O1 95.12(3) 9_565 2_565
O2 Co O1 84.88(3) 15_666 2_565
O1 Co O1 180.0 . 2_565
O2 Co Co 133.78(2) . 9_566
O2 Co Co 46.22(2) 7_455 9_566
O2 Co Co 133.78(2) 9_565 9_566
O2 Co Co 46.22(2) 15_666 9_566
O1 Co Co 90.0 . 9_566
O1 Co Co 90.0 2_565 9_566
O2 Co Co 46.22(2) . 9_565
O2 Co Co 133.78(2) 7_455 9_565
O2 Co Co 46.22(2) 9_565 9_565
O2 Co Co 133.78(2) 15_666 9_565
O1 Co Co 90.0 . 9_565
O1 Co Co 90.0 2_565 9_565
Co Co Co 180.0 9_566 9_565
O2 Co O1 119.49(3) . 9_566
O2 Co O1 60.51(3) 7_455 9_566
O2 Co O1 126.99(3) 9_565 9_566
O2 Co O1 53.01(3) 15_666 9_566
O1 Co O1 127.772(14) . 9_566
O1 Co O1 52.228(14) 2_565 9_566
Co Co O1 37.772(14) 9_566 9_566
Co Co O1 142.228(14) 9_565 9_566
O2 Co O1 126.99(3) . 10_556
O2 Co O1 53.01(3) 7_455 10_556
O2 Co O1 119.49(3) 9_565 10_556
O2 Co O1 60.51(3) 15_666 10_556
O1 Co O1 52.228(14) . 10_556
O1 Co O1 127.772(14) 2_565 10_556
Co Co O1 37.772(14) 9_566 10_556
Co Co O1 142.228(14) 9_565 10_556
O1 Co O1 75.54(3) 9_566 10_556
O2 Co O1 53.01(3) . 9_565
O2 Co O1 126.99(3) 7_455 9_565
O2 Co O1 60.51(3) 9_565 9_565
O2 Co O1 119.49(3) 15_666 9_565
O1 Co O1 127.772(14) . 9_565
O1 Co O1 52.228(14) 2_565 9_565
Co Co O1 142.228(14) 9_566 9_565
Co Co O1 37.772(14) 9_565 9_565
O1 Co O1 104.46(3) 9_566 9_565
O1 Co O1 180.0 10_556 9_565
O2 Co O1 60.51(3) . 10
O2 Co O1 119.49(3) 7_455 10
O2 Co O1 53.01(3) 9_565 10
O2 Co O1 126.99(3) 15_666 10
O1 Co O1 52.228(14) . 10
O1 Co O1 127.772(14) 2_565 10
Co Co O1 142.228(14) 9_566 10
Co Co O1 37.772(14) 9_565 10
O1 Co O1 180.0 9_566 10
O1 Co O1 104.46(3) 10_556 10
O1 Co O1 75.54(3) 9_565 10
O2 As O1 96.76(3) 5_545 10
O2 As O1 96.76(3) 5_545 .
O1 As O1 99.03(4) 10 .
O2 As O2 156.54(3) 5_545 9_565
O1 As O2 68.77(3) 10 9_565
O1 As O2 68.77(3) . 9_565
O2 As O2 61.76(2) 5_545 3_655
O1 As O2 141.32(2) 10 3_655
O1 As O2 56.48(3) . 3_655
O2 As O2 118.068(14) 9_565 3_655
O2 As O2 61.76(2) 5_545 3_654
O1 As O2 56.48(3) 10 3_654
O1 As O2 141.32(2) . 3_654
O2 As O2 118.068(14) 9_565 3_654
O2 As O2 122.38(3) 3_655 3_654
O2 As O1 63.73(3) 5_545 4_554
O1 As O1 104.680(18) 10 4_554
O1 As O1 150.64(2) . 4_554
O2 As O1 136.41(2) 9_565 4_554
O2 As O1 94.206(18) 3_655 4_554
O2 As O1 50.30(2) 3_654 4_554
O2 As O1 63.73(3) 5_545 11_556
O1 As O1 150.64(2) 10 11_556
O1 As O1 104.680(18) . 11_556
O2 As O1 136.41(2) 9_565 11_556
O2 As O1 50.30(2) 3_655 11_556
O2 As O1 94.206(18) 3_654 11_556
O1 As O1 47.950(7) 4_554 11_556
O2 As O2 108.91(4) 5_545 .
O1 As O2 50.05(2) 10 .
O1 As O2 50.05(2) . .
O2 As O2 47.63(3) 9_565 .
O2 As O2 103.89(3) 3_655 .
O2 As O2 103.89(2) 3_654 .
O1 As O2 154.113(11) 4_554 .
O1 As O2 154.113(11) 11_556 .
O2 As O2 133.609(8) 5_545 15_665
O1 As O2 38.81(2) 10 15_665
O1 As O2 102.10(3) . 15_665
O2 As O2 40.566(9) 9_565 15_665
O2 As O2 157.695(16) 3_655 15_665
O2 As O2 77.641(13) 3_654 15_665
O1 As O2 107.218(12) 4_554 15_665
O1 As O2 145.52(2) 11_556 15_665
O2 As O2 58.32(2) . 15_665
O2 As O2 133.609(8) 5_545 15_666
O1 As O2 102.10(3) 10 15_666
O1 As O2 38.81(2) . 15_666
O2 As O2 40.566(9) 9_565 15_666
O2 As O2 77.641(14) 3_655 15_666
O2 As O2 157.695(16) 3_654 15_666
O1 As O2 145.52(2) 4_554 15_666
O1 As O2 107.218(12) 11_556 15_666
O2 As O2 58.32(2) . 15_666
O2 As O2 81.095(19) 15_665 15_666
O2 As O2 27.22(5) 5_545 13_665
O1 As O2 113.37(3) 10 13_665
O1 As O2 113.38(3) . 13_665
O2 As O2 176.24(3) 9_565 13_665
O2 As O2 62.441(17) 3_655 13_665
O2 As O2 62.441(17) 3_654 13_665
O1 As O2 40.600(17) 4_554 13_665
O1 As O2 40.600(17) 11_556 13_665
O2 As O2 136.13(3) . 13_665
O2 As O2 139.393(9) 15_665 13_665
O2 As O2 139.393(9) 15_666 13_665
As O1 As 124.09(6) . 15_666
As O1 Co 117.95(3) . .
As O1 Co 117.95(3) 15_666 .
As O1 O2 39.94(3) . 5_545
As O1 O2 88.37(4) 15_666 5_545
Co O1 O2 148.020(16) . 5_545
As O1 O2 88.37(4) . 3_655
As O1 O2 39.94(3) 15_666 3_655
Co O1 O2 148.020(16) . 3_655
O2 O1 O2 63.96(3) 5_545 3_655
As O1 O1 139.516(19) . 10_556
As O1 O1 40.484(19) 15_666 10_556
Co O1 O1 90.0 . 10_556
O2 O1 O1 121.687(16) 5_545 10_556
O2 O1 O1 58.313(16) 3_655 10_556
As O1 O1 40.484(19) . 10
As O1 O1 139.516(19) 15_666 10
Co O1 O1 90.0 . 10
O2 O1 O1 58.313(16) 5_545 10
O2 O1 O1 121.687(16) 3_655 10
O1 O1 O1 180.0 10_556 10
As O1 O2 159.28(4) . 7_455
As O1 O2 73.94(2) 15_666 7_455
Co O1 O2 45.37(2) . 7_455
O2 O1 O2 145.18(4) 5_545 7_455
O2 O1 O2 111.767(13) 3_655 7_455
O1 O1 O2 60.368(14) 10_556 7_455
O1 O1 O2 119.632(14) 10 7_455
As O1 O2 73.94(2) . 9_565
As O1 O2 159.28(4) 15_666 9_565
Co O1 O2 45.37(2) . 9_565
O2 O1 O2 111.767(13) 5_545 9_565
O2 O1 O2 145.18(4) 3_655 9_565
O1 O1 O2 119.632(14) 10_556 9_565
O1 O1 O2 60.368(14) 10 9_565
O2 O1 O2 90.75(5) 7_455 9_565
As O1 O2 102.839(19) . .
As O1 O2 119.31(2) 15_666 .
Co O1 O2 40.61(2) . .
O2 O1 O2 112.004(15) 5_545 .
O2 O1 O2 155.95(4) 3_655 .
O1 O1 O2 116.886(11) 10_556 .
O1 O1 O2 63.114(11) 10 .
O2 O1 O2 56.676(19) 7_455 .
O2 O1 O2 58.86(4) 9_565 .
As O1 O2 119.31(2) . 15_666
As O1 O2 102.839(19) 15_666 15_666
Co O1 O2 40.61(2) . 15_666
O2 O1 O2 155.95(4) 5_545 15_666
O2 O1 O2 112.004(15) 3_655 15_666
O1 O1 O2 63.115(11) 10_556 15_666
O1 O1 O2 116.886(11) 10 15_666
O2 O1 O2 58.86(4) 7_455 15_666
O2 O1 O2 56.676(19) 9_565 15_666
O2 O1 O2 81.22(4) . 15_666
As O1 As 96.923(7) . 3
As O1 As 104.174(4) 15_666 3
Co O1 As 67.061(17) . 3
O2 O1 As 126.87(3) 5_545 3
O2 O1 As 93.51(2) 3_655 3
O1 O1 As 66.025(3) 10_556 3
O1 O1 As 113.975(3) 10 3
O2 O1 As 87.04(3) 7_455 3
O2 O1 As 60.268(17) 9_565 3
O2 O1 As 105.95(3) . 3
O2 O1 As 29.94(2) 15_666 3
As O1 As 104.174(4) . 5
As O1 As 96.923(8) 15_666 5
Co O1 As 67.061(17) . 5
O2 O1 As 93.51(2) 5_545 5
O2 O1 As 126.87(3) 3_655 5
O1 O1 As 113.975(3) 10_556 5
O1 O1 As 66.025(3) 10 5
O2 O1 As 60.268(17) 7_455 5
O2 O1 As 87.04(3) 9_565 5
O2 O1 As 29.94(2) . 5
O2 O1 As 105.95(3) 15_666 5
As O1 As 134.12(3) 3 5
As O1 Co 71.694(15) . 9_565
As O1 Co 152.665(17) 15_666 9_565
Co O1 Co 52.228(14) . 9_565
O2 O1 Co 95.989(12) 5_545 9_565
O2 O1 Co 159.19(3) 3_655 9_565
O1 O1 Co 142.229(14) 10_556 9_565
O1 O1 Co 37.772(14) 10 9_565
O2 O1 Co 87.74(3) 7_455 9_565
O2 O1 Co 34.804(17) 9_565 9_565
O2 O1 Co 34.670(15) . 9_565
O2 O1 Co 83.83(2) 15_666 9_565
As O1 Co 94.730(19) 3 9_565
As O1 Co 55.950(10) 5 9_565
As O1 Co 152.666(17) . 9_566
As O1 Co 71.694(15) 15_666 9_566
Co O1 Co 52.228(14) . 9_566
O2 O1 Co 159.19(3) 5_545 9_566
O2 O1 Co 95.989(12) 3_655 9_566
O1 O1 Co 37.772(14) 10_556 9_566
O1 O1 Co 142.229(14) 10 9_566
O2 O1 Co 34.804(17) 7_455 9_566
O2 O1 Co 87.74(3) 9_565 9_566
O2 O1 Co 83.83(2) . 9_566
O2 O1 Co 34.670(15) 15_666 9_566
As O1 Co 55.950(10) 3 9_566
As O1 Co 94.730(19) 5 9_566
Co O1 Co 104.46(3) 9_565 9_566
As O2 Co 121.94(4) 5 9_565
As O2 Co 121.94(4) 5 .
Co O2 Co 87.57(4) 9_565 .
As O2 O1 43.30(2) 5 11_566
Co O2 O1 164.82(4) 9_565 11_566
Co O2 O1 103.778(16) . 11_566
As O2 O1 43.30(2) 5 4_564
Co O2 O1 103.778(16) 9_565 4_564
Co O2 O1 164.82(4) . 4_564
O1 O2 O1 63.37(3) 11_566 4_564
As O2 O2 85.71(3) 5 7_455
Co O2 O2 132.44(3) 9_565 7_455
Co O2 O2 45.76(2) . 7_455
O1 O2 O2 58.020(16) 11_566 7_455
O1 O2 O2 120.817(19) 4_564 7_455
As O2 O2 85.71(3) 5 7_454
Co O2 O2 45.76(2) 9_565 7_454
Co O2 O2 132.44(3) . 7_454
O1 O2 O2 120.817(19) 11_566 7_454
O1 O2 O2 58.020(16) 4_564 7_454
O2 O2 O2 165.30(9) 7_455 7_454
As O2 O1 145.69(3) 5 9_565
Co O2 O1 49.75(2) 9_565 9_565
Co O2 O1 92.18(4) . 9_565
O1 O2 O1 137.86(4) 11_566 9_565
O1 O2 O1 102.83(2) 4_564 9_565
O2 O2 O1 125.47(4) 7_455 9_565
O2 O2 O1 66.39(3) 7_454 9_565
As O2 O1 145.69(3) 5 2_565
Co O2 O1 92.18(4) 9_565 2_565
Co O2 O1 49.75(3) . 2_565
O1 O2 O1 102.83(2) 11_566 2_565
O1 O2 O1 137.86(4) 4_564 2_565
O2 O2 O1 66.39(3) 7_455 2_565
O2 O2 O1 125.47(4) 7_454 2_565
O1 O2 O1 59.26(3) 9_565 2_565
As O2 As 138.09(5) 5 9_565
Co O2 As 86.24(3) 9_565 9_565
Co O2 As 86.24(3) . 9_565
O1 O2 As 104.31(3) 11_566 9_565
O1 O2 As 104.31(3) 4_564 9_565
O2 O2 As 97.18(4) 7_455 9_565
O2 O2 As 97.18(4) 7_454 9_565
O1 O2 As 37.30(2) 9_565 9_565
O1 O2 As 37.30(2) 2_565 9_565
As O2 O2 137.12(7) 5 9_565
Co O2 O2 43.78(2) 9_565 9_565
Co O2 O2 43.78(2) . 9_565
O1 O2 O2 146.44(3) 11_566 9_565
O1 O2 O2 146.44(3) 4_564 9_565
O2 O2 O2 89.094(11) 7_455 9_565
O2 O2 O2 89.094(11) 7_454 9_565
O1 O2 O2 65.09(4) 9_565 9_565
O1 O2 O2 65.09(4) 2_565 9_565
As O2 O2 84.78(5) 9_565 9_565
As O2 O1 86.33(4) 5 .
Co O2 O1 84.82(3) 9_565 .
Co O2 O1 44.27(2) . .
O1 O2 O1 96.21(2) 11_566 .
O1 O2 O1 125.68(4) 4_564 .
O2 O2 O1 56.93(3) 7_455 .
O2 O2 O1 110.57(5) 7_454 .
O1 O2 O1 121.15(4) 9_565 .
O1 O2 O1 94.02(4) 2_565 .
As O2 O1 129.93(3) 9_565 .
O2 O2 O1 56.05(3) 9_565 .
As O2 O1 86.33(4) 5 10
Co O2 O1 44.27(2) 9_565 10
Co O2 O1 84.82(3) . 10
O1 O2 O1 125.68(4) 11_566 10
O1 O2 O1 96.21(2) 4_564 10
O2 O2 O1 110.57(5) 7_455 10
O2 O2 O1 56.93(3) 7_454 10
O1 O2 O1 94.02(4) 9_565 10
O1 O2 O1 121.15(4) 2_565 10
As O2 O1 129.93(3) 9_565 10
O2 O2 O1 56.05(3) 9_565 10
O1 O2 O1 53.77(2) . 10
As O2 As 76.31(2) 5 11_566
Co O2 As 159.67(4) 9_565 11_566
Co O2 As 74.047(6) . 11_566
O1 O2 As 35.153(12) 11_566 11_566
O1 O2 As 95.91(3) 4_564 11_566
O2 O2 As 32.527(19) 7_455 11_566
O2 O2 As 153.492(19) 7_454 11_566
O1 O2 As 121.00(4) 9_565 11_566
O1 O2 As 69.430(12) 2_565 11_566
As O2 As 84.01(2) 9_565 11_566
O2 O2 As 117.329(18) 9_565 11_566
O1 O2 As 87.829(12) . 11_566
O1 O2 As 138.99(3) 10 11_566
As O2 As 76.31(2) 5 11_565
Co O2 As 74.047(6) 9_565 11_565
Co O2 As 159.67(4) . 11_565
O1 O2 As 95.91(3) 11_566 11_565
O1 O2 As 35.153(13) 4_564 11_565
O2 O2 As 153.492(19) 7_455 11_565
O2 O2 As 32.527(19) 7_454 11_565
O1 O2 As 69.430(12) 9_565 11_565
O1 O2 As 121.00(4) 2_565 11_565
As O2 As 84.01(2) 9_565 11_565
O2 O2 As 117.329(18) 9_565 11_565
O1 O2 As 138.99(3) . 11_565
O1 O2 As 87.829(12) 10 11_565
As O2 As 122.38(3) 11_566 11_565

loop_
_geom_bond_atom_site_label_1
_geom_bond_atom_site_label_2
_geom_bond_distance
_geom_bond_site_symmetry_2
Co O2 2.0305(7) .
Co O2 2.0305(7) 7_455
Co O2 2.0305(7) 9_565
Co O2 2.0305(7) 15_666
Co O1 2.1775(11) .
Co O1 2.1775(11) 2_565
Co Co 2.81005(5) 9_566
Co Co 2.81005(5) 9_565
Co O1 3.5550(7) 9_566
Co O1 3.5550(7) 10_556
Co O1 3.5550(7) 9_565
Co O1 3.5550(7) 10
As O2 1.7292(11) 5_545
As O1 1.8473(5) 10
As O1 1.8473(5) .
As O2 2.9296(11) 9_565
As O2 3.2071(5) 3_655
As O2 3.2071(5) 3_654
As O1 3.4578(4) 4_554
As O1 3.4578(4) 11_556
As O2 3.9518(11) .
As O2 4.3226(8) 15_665
As O2 4.3226(8) 15_666
As O2 4.3608(10) 13_665
O1 As 1.8473(5) 15_666
O1 O2 2.6748(12) 5_545
O1 O2 2.6748(12) 3_655
O1 O1 2.81005(5) 10_556
O1 O1 2.81005(5) 10
O1 O2 2.8417(12) 7_455
O1 O2 2.8417(12) 9_565
O1 O2 3.1070(12) .
O1 O2 3.1070(12) 15_666
O1 As 3.4578(4) 3
O1 As 3.4578(4) 5
O1 Co 3.5550(7) 9_565
O1 Co 3.5550(7) 9_566
O2 As 1.7293(11) 5
O2 Co 2.0305(7) 9_565
O2 O1 2.6748(12) 11_566
O2 O1 2.6748(12) 4_564
O2 O2 2.8333(3) 7_455
O2 O2 2.8333(3) 7_454
O2 O1 2.8417(12) 9_565
O2 O1 2.8417(12) 2_565
O2 As 2.9296(11) 9_565
O2 O2 2.932(2) 9_565
O2 O1 3.1070(12) 10
O2 As 3.2071(5) 11_566
O2 As 3.2071(5) 11_565
